data_7033754
loop_
_publ_author_name
'Belov, Alexander S.'
'Zelinskii, Genrikh E.'
'Varzatskii, Oleg A.'
'Belaya, Irina G.'
'Vologzhanina, Anna V.'
'Dolganov, Alexander V.'
'Novikov, Valentin V.'
'Voloshin, Yan Z.'

_publ_section_title
;
 Molecular design of cage iron(ii) and cobalt(ii,iii) complexes with a
 second fluorine-enriched superhydrophobic shell.
;
_journal_issue 8
_journal_name_full 'Dalton transactions (Cambridge, England : 2003)'
_journal_page_first 3773
_journal_page_last 3784
_journal_paper_doi 10.1039/c4dt03628j
_journal_volume 44
_journal_year 2015
_chemical_formula_moiety 'B2 C60 Co F53 N6 O6 S6'
_chemical_formula_sum 'C60 B2 Co F53 N6 O6 S6'
_chemical_formula_weight 2180.57
_chemical_name_systematic
;
 ?
;
_space_group_crystal_system monoclinic
_space_group_IT_number 15
_space_group_name_Hall '-C 2yc'
_space_group_name_H-M_alt 'C 1 2/c 1'
_symmetry_space_group_name_Hall '-C 2yc'
_symmetry_space_group_name_H-M 'C 1 2/c 1'
_audit_creation_date 2014-12-21
_audit_creation_method
;
Olex2 1.2
(compiled 2014.11.28 svn.r3106 for OlexSys, GUI svn.r4959)
;
_audit_update_record
;
2014-12-21 deposited with the CCDC.
2015-01-07 downloaded from the CCDC.
;
_cell_angle_alpha 90
_cell_angle_beta 119.062(3)
_cell_angle_gamma 90
_cell_formula_units_Z 4
_cell_length_a 34.529(4)
_cell_length_b 8.1068(11)
_cell_length_c 28.045(4)
_cell_measurement_reflns_used 3148
_cell_measurement_temperature 100
_cell_measurement_theta_max 30.02
_cell_measurement_theta_min 2.60
_cell_volume 6861.9(16)
_computing_molecular_graphics 'Olex2 (Dolomanov et al., 2009)'
_computing_publication_material 'Olex2 (Dolomanov et al., 2009)'
_computing_structure_refinement 'XL (Sheldrick, 2008)'
_diffrn_ambient_temperature 100
_diffrn_measured_fraction_theta_full 0.994
_diffrn_measured_fraction_theta_max 0.994
_diffrn_measurement_device_type 'Bruker APEX-II CCD'
_diffrn_measurement_method '\f and \w scans'
_diffrn_radiation_monochromator graphite
_diffrn_radiation_type MoK\a
_diffrn_radiation_wavelength 0.71073
_diffrn_reflns_av_R_equivalents 0.0310
_diffrn_reflns_av_unetI/netI 0.0276
_diffrn_reflns_Laue_measured_fraction_full 0.994
_diffrn_reflns_Laue_measured_fraction_max 0.994
_diffrn_reflns_limit_h_max 42
_diffrn_reflns_limit_h_min -42
_diffrn_reflns_limit_k_max 9
_diffrn_reflns_limit_k_min -10
_diffrn_reflns_limit_l_max 34
_diffrn_reflns_limit_l_min -34
_diffrn_reflns_number 24922
_diffrn_reflns_point_group_measured_fraction_full 0.994
_diffrn_reflns_point_group_measured_fraction_max 0.994
_diffrn_reflns_theta_full 25.242
_diffrn_reflns_theta_max 25.999
_diffrn_reflns_theta_min 2.602
_diffrn_standards_number 0
_exptl_absorpt_coefficient_mu 0.638
_exptl_absorpt_correction_T_max 0.867
_exptl_absorpt_correction_T_min 0.823
_exptl_absorpt_correction_type multi-scan
_exptl_absorpt_process_details 'SADABS (Sheldrick, 1998)'
_exptl_crystal_colour violet
_exptl_crystal_colour_primary violet
_exptl_crystal_density_diffrn 2.111
_exptl_crystal_description prism
_exptl_crystal_F_000 4240
_exptl_crystal_size_max 0.38
_exptl_crystal_size_mid 0.26
_exptl_crystal_size_min 0.23
_refine_diff_density_max 1.933
_refine_diff_density_min -1.584
_refine_diff_density_rms 0.096
_refine_ls_extinction_method none
_refine_ls_goodness_of_fit_ref 1.028
_refine_ls_hydrogen_treatment undef
_refine_ls_matrix_type full
_refine_ls_number_parameters 601
_refine_ls_number_reflns 6669
_refine_ls_number_restraints 24
_refine_ls_restrained_S_all 1.053
_refine_ls_R_factor_all 0.0605
_refine_ls_R_factor_gt 0.0481
_refine_ls_shift/su_max 0.011
_refine_ls_shift/su_mean 0.000
_refine_ls_structure_factor_coef Fsqd
_refine_ls_weighting_details 'w=1/[\s^2^(Fo^2^)+(0.0593P)^2^+46.4465P] where P=(Fo^2^+2Fc^2^)/3'
_refine_ls_weighting_scheme calc
_refine_ls_wR_factor_gt 0.1203
_refine_ls_wR_factor_ref 0.1295
_reflns_Friedel_coverage 0.000
_reflns_number_gt 5534
_reflns_number_total 6669
_reflns_threshold_expression 'I > 2\s(I)'
_cod_data_source_file c4dt03628j2.cif
_cod_data_source_block gz20
_cod_depositor_comments 'Adding full bibliography for 7033751--7033755.cif.'
_cod_original_cell_volume 6861.8(15)
_cod_database_code 7033754
_shelxl_version_number 2014-3
_shelx_space_group_comment
;
The symmetry employed for this shelxl refinement is uniquely defined
by the following loop, which should always be used as a source of
symmetry information in preference to the above space-group names.
They are only intended as comments.
;
_shelx_estimated_absorpt_t_max 0.867
_shelx_estimated_absorpt_t_min 0.794
_olex2_refinement_description
;
1. Restrained angles
 C17-C20-F12A
 fixed at 110 with sigma of 0.02
 C17-C20-C16B
 fixed at 110 with sigma of 0.02
 C17-C20-C16B
 fixed at 110 with sigma of 0.02
 C16B-C20-C17
 fixed at 110 with sigma of 0.02
 C16B-C20-C17
 fixed at 110 with sigma of 0.02
2. Uiso/Uaniso restraints and constraints
Uanis(F11A) \\sim Ueq, Uanis(F11B) \\sim Ueq: with sigma of 0.007 and sigma for
terminal atoms of 0.007
Uiso(C16A) = Uiso(C16B)
Uanis(F10A) = Uanis(F11B) = Uanis(F12A)
Uanis(F12B) = Uanis(F10B) = Uanis(F11B)
3. Same fragment restrains
{C8, F3, F4, F5} sigma for 1-2: 0.02, 1-3: 0.04
as
{C16A, F10A, F11A, F12A}
{C24, F17, F18, F19} sigma for 1-2: 0.02, 1-3: 0.04
as
{C16B, F10B, F11B, F12B}
4. Others
 Fixed Sof: C16A(0.5) F10A(0.5) F11A(0.5) F12A(0.5) C16B(0.5) F11B(0.5)
 F12B(0.5)
;
_olex2_submission_special_instructions 'No special instructions were received'

loop_
_space_group_symop_operation_xyz
'x, y, z'
'-x, y, -z+1/2'
'x+1/2, y+1/2, z'
'-x+1/2, y+1/2, -z+1/2'
'-x, -y, -z'
'x, -y, z-1/2'
'-x+1/2, -y+1/2, -z'
'x+1/2, -y+1/2, z-1/2'

loop_
_atom_site_label
_atom_site_type_symbol
_atom_site_fract_x
_atom_site_fract_y
_atom_site_fract_z
_atom_site_U_iso_or_equiv
_atom_site_adp_type
_atom_site_occupancy
_atom_site_site_symmetry_order
_atom_site_calc_flag
_atom_site_refinement_flags_posn
_atom_site_refinement_flags_adp
_atom_site_refinement_flags_occupancy
_atom_site_disorder_assembly
_atom_site_disorder_group
Co1 Co 0.5000 0.34540(7) 0.2500 0.01004(15) Uani 1 2 d S T P . .
S1 S 0.53711(3) -0.19692(11) 0.23238(4) 0.0244(2) Uani 1 1 d . . . . .
S2 S 0.63714(3) 0.54337(11) 0.34807(3) 0.01575(18) Uani 1 1 d . . . . .
S3 S 0.41679(3) 0.52971(11) 0.07938(3) 0.01543(18) Uani 1 1 d . . . . .
F1 F 0.47406(7) -0.1572(3) 0.11218(10) 0.0340(6) Uani 1 1 d . . . . .
F2 F 0.49318(9) -0.1462(3) 0.03106(10) 0.0403(6) Uani 1 1 d . . . . .
F6 F 0.64561(8) -0.1869(4) 0.16016(11) 0.0419(7) Uani 1 1 d . . . . .
F7 F 0.62555(8) -0.1975(3) 0.24019(9) 0.0352(6) Uani 1 1 d . . . . .
F8 F 0.62938(7) 0.1614(3) 0.34907(9) 0.0231(5) Uani 1 1 d . . . . .
F9 F 0.68427(8) -0.0546(3) 0.34382(10) 0.0313(5) Uani 1 1 d . . . . .
F13 F 0.76167(8) 0.3806(4) 0.31418(12) 0.0443(7) Uani 1 1 d . . . . .
F14 F 0.70674(8) 0.5974(3) 0.32068(11) 0.0334(6) Uani 1 1 d . . . . .
F15 F 0.43209(6) 0.1611(3) 0.09589(8) 0.0226(5) Uani 1 1 d . . . . .
F16 F 0.37269(7) -0.0798(3) 0.05034(9) 0.0290(5) Uani 1 1 d . . . . .
F20 F 0.26087(6) 0.3211(3) -0.04355(8) 0.0244(5) Uani 1 1 d . . . . .
F21 F 0.32018(7) 0.5583(3) 0.00244(8) 0.0218(4) Uani 1 1 d . . . . .
F22 F 0.51794(7) 0.4592(3) 0.06947(8) 0.0226(5) Uani 1 1 d . . . . .
F23 F 0.56369(8) 0.4358(3) 0.01673(8) 0.0287(5) Uani 1 1 d . . . . .
F24 F 0.64487(8) 0.2977(3) 0.06386(9) 0.0320(5) Uani 1 1 d . . . . .
F25 F 0.68034(7) 0.1718(3) 0.16754(10) 0.0329(6) Uani 1 1 d . . . . .
F26 F 0.63348(7) 0.1801(3) 0.22024(8) 0.0242(5) Uani 1 1 d . . . . .
O1 O 0.53722(7) 0.1501(3) 0.18806(9) 0.0139(5) Uani 1 1 d . . . . .
O2 O 0.57803(7) 0.3961(3) 0.23874(9) 0.0133(5) Uani 1 1 d . . . . .
O3 O 0.50762(7) 0.4303(3) 0.15408(9) 0.0140(5) Uani 1 1 d . . . . .
N1 N 0.51314(9) 0.1346(3) 0.21510(11) 0.0127(5) Uani 1 1 d . . . . .
N2 N 0.55988(9) 0.3978(3) 0.27234(11) 0.0119(5) Uani 1 1 d . . . . .
N3 N 0.48222(9) 0.4354(3) 0.17883(11) 0.0120(5) Uani 1 1 d . . . . .
C1 C 0.51186(11) -0.0092(4) 0.23379(13) 0.0141(7) Uani 1 1 d . . . . .
C2 C 0.54921(12) -0.1781(4) 0.17813(15) 0.0191(7) Uani 1 1 d . . . . .
C3 C 0.51650(12) -0.1659(4) 0.12413(16) 0.0231(8) Uani 1 1 d . . . . .
C4 C 0.52673(13) -0.1608(5) 0.08223(15) 0.0255(8) Uani 1 1 d . . . . .
C5 C 0.57030(14) -0.1713(5) 0.09298(16) 0.0259(8) Uani 1 1 d . . . . .
C6 C 0.60283(13) -0.1827(5) 0.14707(16) 0.0264(8) Uani 1 1 d . . . . .
C7 C 0.59267(12) -0.1873(5) 0.18903(15) 0.0222(8) Uani 1 1 d . . . . .
C8 C 0.58336(16) -0.1671(5) 0.04848(18) 0.0360(10) Uani 1 1 d D . . . .
F3 F 0.54984(10) -0.2010(4) -0.00064(10) 0.0475(7) Uani 1 1 d D . . . .
F4 F 0.61547(10) -0.2758(3) 0.05845(11) 0.0441(7) Uani 1 1 d D . . . .
F5 F 0.59841(13) -0.0178(3) 0.04491(13) 0.0592(9) Uani 1 1 d D . . . .
C9 C 0.58373(10) 0.4611(4) 0.32099(13) 0.0126(6) Uani 1 1 d . . . . .
C10 C 0.66636(11) 0.3865(4) 0.33471(13) 0.0164(7) Uani 1 1 d . . . . .
C11 C 0.66184(11) 0.2187(5) 0.34010(14) 0.0179(7) Uani 1 1 d . . . . .
C12 C 0.69028(12) 0.1049(5) 0.33675(14) 0.0213(8) Uani 1 1 d . . . . .
C13 C 0.72448(12) 0.1542(5) 0.32743(16) 0.0270(9) Uani 1 1 d . . . . .
C14 C 0.72892(12) 0.3232(5) 0.32190(16) 0.0269(9) Uani 1 1 d . . . . .
C15 C 0.70025(12) 0.4360(5) 0.32500(15) 0.0232(8) Uani 1 1 d . . . . .
C17 C 0.44045(11) 0.4723(4) 0.14842(13) 0.0130(6) Uani 1 1 d . . . . .
C18 C 0.37772(11) 0.3671(4) 0.05076(13) 0.0157(7) Uani 1 1 d . . . . .
C19 C 0.38998(11) 0.2018(5) 0.06136(13) 0.0176(7) Uani 1 1 d . . . . .
C20 C 0.35922(12) 0.0768(5) 0.03802(14) 0.0206(7) Uani 1 1 d . . . . .
C21 C 0.31464(11) 0.1116(5) 0.00246(14) 0.0193(7) Uani 1 1 d . . . . .
C22 C 0.30296(11) 0.2771(5) -0.00916(14) 0.0181(7) Uani 1 1 d . . . . .
C23 C 0.33362(11) 0.4020(4) 0.01451(13) 0.0169(7) Uani 1 1 d . . . . .
C24 C 0.28265(12) -0.0324(5) -0.02003(16) 0.0267(8) Uani 1 1 d D . . . .
F17 F 0.28555(8) -0.1274(3) 0.02071(10) 0.0364(6) Uani 1 1 d D . . . .
F18 F 0.29087(8) -0.1261(3) -0.05283(11) 0.0424(7) Uani 1 1 d D . . . .
F19 F 0.24049(7) 0.0173(3) -0.04863(9) 0.0281(5) Uani 1 1 d D . . . .
C25 C 0.57410(11) 0.3243(4) 0.14870(13) 0.0130(6) Uani 1 1 d . . . . .
C26 C 0.55793(11) 0.3869(4) 0.09607(14) 0.0162(7) Uani 1 1 d . . . . .
C27 C 0.58133(12) 0.3772(5) 0.06784(14) 0.0202(7) Uani 1 1 d . . . . .
C28 C 0.62268(12) 0.3068(5) 0.09170(15) 0.0219(8) Uani 1 1 d . . . . .
C29 C 0.64040(11) 0.2438(5) 0.14387(15) 0.0204(7) Uani 1 1 d . . . . .
C30 C 0.61570(11) 0.2513(4) 0.17052(13) 0.0168(7) Uani 1 1 d . . . . .
B1 B 0.54783(12) 0.3254(5) 0.18297(14) 0.0118(7) Uani 1 1 d . . . . .
C16A C 0.7596(3) 0.0502(13) 0.3270(4) 0.0329(14) Uiso 0.5 1 d D . . A 1
F10A F 0.7634(4) 0.1097(13) 0.2825(5) 0.1021(14) Uani 0.5 1 d D . . A 1
F11A F 0.79809(17) 0.0633(8) 0.3711(2) 0.0541(16) Uani 0.5 1 d D U . A 1
F12A F 0.7437(3) -0.1072(12) 0.3108(5) 0.1021(14) Uani 0.5 1 d D . . A 1
C16B C 0.7519(3) 0.0161(13) 0.3234(4) 0.0329(14) Uiso 0.5 1 d D . . A 2
F10B F 0.77841(17) 0.0647(6) 0.3028(3) 0.1021(14) Uani 1 1 d D . . A 2
F11B F 0.7671(3) -0.0873(11) 0.3633(5) 0.1021(14) Uani 0.5 1 d D U . A 2
F12B F 0.7278(3) -0.0918(12) 0.2831(5) 0.1021(14) Uani 0.5 1 d D . . A 2

loop_
_atom_site_aniso_label
_atom_site_aniso_U_11
_atom_site_aniso_U_22
_atom_site_aniso_U_33
_atom_site_aniso_U_23
_atom_site_aniso_U_13
_atom_site_aniso_U_12
Co1 0.0100(3) 0.0111(3) 0.0097(3) 0.000 0.0053(2) 0.000
S1 0.0410(6) 0.0123(4) 0.0377(5) 0.0056(4) 0.0330(5) 0.0073(4)
S2 0.0129(4) 0.0169(4) 0.0174(4) -0.0030(3) 0.0072(3) -0.0031(3)
S3 0.0148(4) 0.0187(4) 0.0120(4) 0.0035(3) 0.0058(3) -0.0002(3)
F1 0.0205(11) 0.0324(13) 0.0473(15) -0.0001(11) 0.0151(11) -0.0002(10)
F2 0.0417(15) 0.0429(15) 0.0234(12) -0.0024(11) 0.0056(11) -0.0039(12)
F6 0.0251(12) 0.0652(18) 0.0460(15) -0.0007(13) 0.0256(12) 0.0023(12)
F7 0.0244(12) 0.0541(16) 0.0239(12) 0.0065(11) 0.0093(10) 0.0046(11)
F8 0.0260(11) 0.0199(11) 0.0295(11) 0.0028(9) 0.0183(10) -0.0010(9)
F9 0.0362(13) 0.0218(12) 0.0361(13) 0.0030(10) 0.0177(11) 0.0066(10)
F13 0.0288(13) 0.0502(17) 0.0711(19) 0.0058(14) 0.0378(14) 0.0019(12)
F14 0.0277(12) 0.0260(12) 0.0567(16) 0.0041(11) 0.0284(12) -0.0040(10)
F15 0.0145(10) 0.0224(11) 0.0228(11) -0.0011(9) 0.0027(8) 0.0052(8)
F16 0.0231(11) 0.0165(11) 0.0372(13) -0.0036(9) 0.0066(10) 0.0039(9)
F20 0.0133(10) 0.0291(12) 0.0217(11) 0.0001(9) 0.0013(9) 0.0047(9)
F21 0.0183(10) 0.0192(11) 0.0227(10) 0.0069(9) 0.0058(9) 0.0051(8)
F22 0.0208(10) 0.0310(12) 0.0160(10) 0.0077(9) 0.0090(9) 0.0081(9)
F23 0.0352(13) 0.0381(14) 0.0171(10) 0.0069(9) 0.0161(10) 0.0016(10)
F24 0.0331(12) 0.0460(15) 0.0327(12) -0.0018(11) 0.0283(11) -0.0016(11)
F25 0.0199(11) 0.0479(15) 0.0368(13) 0.0054(11) 0.0183(10) 0.0109(10)
F26 0.0198(10) 0.0359(13) 0.0169(10) 0.0073(9) 0.0089(9) 0.0101(9)
O1 0.0177(11) 0.0143(12) 0.0153(11) 0.0006(9) 0.0123(10) 0.0000(9)
O2 0.0125(11) 0.0185(12) 0.0125(11) -0.0021(9) 0.0089(9) -0.0012(9)
O3 0.0137(11) 0.0179(12) 0.0139(11) 0.0029(9) 0.0093(9) 0.0022(9)
N1 0.0140(13) 0.0137(14) 0.0135(13) -0.0013(11) 0.0093(11) -0.0011(11)
N2 0.0124(13) 0.0130(14) 0.0124(13) -0.0001(11) 0.0076(11) 0.0007(11)
N3 0.0153(13) 0.0094(13) 0.0144(13) -0.0002(10) 0.0096(11) -0.0002(11)
C1 0.0166(16) 0.0121(16) 0.0167(16) -0.0017(13) 0.0103(14) 0.0004(13)
C2 0.0259(18) 0.0122(17) 0.0278(19) -0.0034(14) 0.0198(16) -0.0019(14)
C3 0.0216(18) 0.0153(18) 0.033(2) -0.0019(15) 0.0137(16) -0.0013(14)
C4 0.030(2) 0.0192(19) 0.0214(19) -0.0028(15) 0.0080(16) -0.0038(16)
C5 0.039(2) 0.0187(19) 0.029(2) -0.0048(15) 0.0243(19) -0.0043(16)
C6 0.026(2) 0.031(2) 0.032(2) -0.0017(17) 0.0209(18) 0.0012(16)
C7 0.0254(19) 0.0211(19) 0.0243(19) -0.0007(15) 0.0154(16) 0.0009(15)
C8 0.058(3) 0.027(2) 0.039(2) -0.0070(18) 0.036(2) -0.005(2)
F3 0.075(2) 0.0467(17) 0.0273(13) -0.0063(12) 0.0299(14) 0.0010(15)
F4 0.0599(17) 0.0459(16) 0.0495(16) -0.0086(13) 0.0445(15) -0.0011(14)
F5 0.119(3) 0.0331(15) 0.067(2) -0.0136(14) 0.079(2) -0.0227(17)
C9 0.0111(15) 0.0113(16) 0.0146(15) -0.0002(12) 0.0056(13) -0.0001(12)
C10 0.0130(15) 0.0212(18) 0.0132(16) -0.0010(13) 0.0049(13) 0.0021(14)
C11 0.0145(16) 0.0241(19) 0.0156(16) 0.0013(14) 0.0076(14) -0.0008(14)
C12 0.0231(18) 0.0201(19) 0.0169(17) 0.0003(14) 0.0067(15) 0.0034(15)
C13 0.0169(17) 0.037(2) 0.0235(19) -0.0011(17) 0.0071(15) 0.0064(16)
C14 0.0167(18) 0.039(2) 0.030(2) 0.0033(17) 0.0150(16) 0.0018(16)
C15 0.0195(18) 0.025(2) 0.0252(19) 0.0014(15) 0.0110(16) -0.0015(15)
C17 0.0165(16) 0.0108(15) 0.0126(15) 0.0005(12) 0.0079(13) 0.0000(13)
C18 0.0149(16) 0.0225(18) 0.0114(15) 0.0002(13) 0.0078(13) -0.0002(14)
C19 0.0133(16) 0.0242(19) 0.0133(16) -0.0012(14) 0.0051(13) 0.0047(14)
C20 0.0211(18) 0.0188(18) 0.0203(18) -0.0020(14) 0.0089(15) 0.0035(14)
C21 0.0170(17) 0.0224(19) 0.0189(17) -0.0040(14) 0.0090(15) 0.0003(14)
C22 0.0130(16) 0.0252(19) 0.0137(16) -0.0025(14) 0.0046(14) 0.0023(14)
C23 0.0158(16) 0.0196(18) 0.0143(16) 0.0013(13) 0.0064(14) 0.0037(14)
C24 0.0196(18) 0.027(2) 0.029(2) -0.0083(17) 0.0084(16) 0.0020(16)
F17 0.0295(12) 0.0277(13) 0.0427(14) 0.0035(11) 0.0102(11) -0.0072(10)
F18 0.0330(13) 0.0394(15) 0.0547(16) -0.0286(13) 0.0211(13) -0.0055(11)
F19 0.0151(10) 0.0309(13) 0.0302(12) -0.0072(10) 0.0047(9) -0.0025(9)
C25 0.0135(15) 0.0112(16) 0.0154(16) -0.0017(12) 0.0078(13) -0.0030(12)
C26 0.0159(16) 0.0159(17) 0.0163(16) -0.0006(13) 0.0074(14) -0.0010(13)
C27 0.0246(18) 0.0237(19) 0.0133(16) 0.0016(14) 0.0101(15) -0.0045(15)
C28 0.0259(19) 0.0242(19) 0.0262(19) -0.0026(15) 0.0209(16) -0.0042(15)
C29 0.0153(16) 0.0244(19) 0.0241(19) -0.0010(15) 0.0115(15) 0.0021(14)
C30 0.0173(17) 0.0181(18) 0.0147(16) 0.0013(13) 0.0076(14) 0.0008(13)
B1 0.0116(17) 0.0129(18) 0.0103(16) 0.0010(13) 0.0048(14) 0.0001(14)
F10A 0.099(3) 0.068(2) 0.181(4) 0.008(2) 0.100(3) 0.0330(18)
F11A 0.030(3) 0.077(4) 0.048(3) 0.009(3) 0.014(2) 0.038(3)
F12A 0.099(3) 0.068(2) 0.181(4) 0.008(2) 0.100(3) 0.0330(18)
F10B 0.099(3) 0.068(2) 0.181(4) 0.008(2) 0.100(3) 0.0330(18)
F11B 0.099(3) 0.068(2) 0.181(4) 0.008(2) 0.100(3) 0.0330(18)
F12B 0.099(3) 0.068(2) 0.181(4) 0.008(2) 0.100(3) 0.0330(18)

loop_
_atom_type_symbol
_atom_type_description
_atom_type_scat_dispersion_real
_atom_type_scat_dispersion_imag
_atom_type_scat_source
C C 0.0033 0.0016 'International Tables Vol C Tables 4.2.6.8 and 6.1.1.4'
B B 0.0013 0.0007 'International Tables Vol C Tables 4.2.6.8 and 6.1.1.4'
N N 0.0061 0.0033 'International Tables Vol C Tables 4.2.6.8 and 6.1.1.4'
O O 0.0106 0.0060 'International Tables Vol C Tables 4.2.6.8 and 6.1.1.4'
F F 0.0171 0.0103 'International Tables Vol C Tables 4.2.6.8 and 6.1.1.4'
S S 0.1246 0.1234 'International Tables Vol C Tables 4.2.6.8 and 6.1.1.4'
Co Co 0.3494 0.9721 'International Tables Vol C Tables 4.2.6.8 and 6.1.1.4'

loop_
_geom_angle_atom_site_label_1
_geom_angle_atom_site_label_2
_geom_angle_atom_site_label_3
_geom_angle
_geom_angle_site_symmetry_1
_geom_angle_site_symmetry_3
N1 Co1 N1 72.94(14) 2_655 .
N2 Co1 N1 118.09(11) . 2_655
N2 Co1 N1 83.68(11) . .
N2 Co1 N1 118.10(11) 2_655 .
N2 Co1 N1 83.68(11) 2_655 2_655
N2 Co1 N2 154.07(17) . 2_655
N2 Co1 N3 90.29(11) . .
N2 Co1 N3 79.92(11) . 2_655
N2 Co1 N3 90.29(11) 2_655 2_655
N2 Co1 N3 79.91(11) 2_655 .
N3 Co1 N1 138.65(11) . 2_655
N3 Co1 N1 81.89(11) . .
N3 Co1 N1 81.89(11) 2_655 2_655
N3 Co1 N1 138.66(11) 2_655 .
N3 Co1 N3 135.44(16) 2_655 .
C1 S1 C2 105.69(16) . .
C9 S2 C10 102.87(16) . .
C17 S3 C18 98.39(15) . .
N1 O1 B1 112.4(2) . .
N2 O2 B1 113.7(2) . .
N3 O3 B1 113.7(2) . .
O1 N1 Co1 120.12(19) . .
C1 N1 Co1 118.9(2) . .
C1 N1 O1 117.1(3) . .
O2 N2 Co1 124.33(19) . .
C9 N2 Co1 117.8(2) . .
C9 N2 O2 117.2(3) . .
O3 N3 Co1 124.0(2) . .
C17 N3 Co1 117.4(2) . .
C17 N3 O3 117.1(3) . .
N1 C1 S1 131.1(2) . .
N1 C1 C1 112.68(19) . 2_655
C1 C1 S1 115.96(13) 2_655 .
C3 C2 S1 122.6(3) . .
C7 C2 S1 119.4(3) . .
C7 C2 C3 117.9(3) . .
F1 C3 C2 119.4(3) . .
F1 C3 C4 119.1(3) . .
C4 C3 C2 121.5(3) . .
F2 C4 C3 117.9(4) . .
F2 C4 C5 121.3(4) . .
C3 C4 C5 120.8(4) . .
C4 C5 C8 122.9(4) . .
C6 C5 C4 117.4(3) . .
C6 C5 C8 119.7(4) . .
F6 C6 C5 120.1(3) . .
F6 C6 C7 117.9(4) . .
C7 C6 C5 121.9(4) . .
F7 C7 C2 120.6(3) . .
F7 C7 C6 118.9(3) . .
C2 C7 C6 120.5(4) . .
F3 C8 C5 113.0(4) . .
F3 C8 F4 107.3(3) . .
F3 C8 F5 106.5(4) . .
F4 C8 C5 111.1(4) . .
F4 C8 F5 107.4(4) . .
F5 C8 C5 111.2(3) . .
N2 C9 S2 126.8(2) . .
N2 C9 C17 112.7(3) . 2_655
C17 C9 S2 120.2(2) 2_655 .
C11 C10 S2 125.1(3) . .
C15 C10 S2 117.1(3) . .
C15 C10 C11 117.2(3) . .
F8 C11 C10 120.5(3) . .
F8 C11 C12 117.8(3) . .
C12 C11 C10 121.7(3) . .
F9 C12 C11 117.9(3) . .
F9 C12 C13 120.9(3) . .
C11 C12 C13 121.2(4) . .
C12 C13 C14 117.0(3) . .
C12 C13 C16A 127.8(5) . .
C12 C13 C16B 115.1(5) . .
C14 C13 C16A 115.1(5) . .
C14 C13 C16B 127.9(5) . .
F13 C14 C13 120.5(4) . .
F13 C14 C15 118.0(4) . .
C15 C14 C13 121.5(3) . .
F14 C15 C10 119.7(3) . .
F14 C15 C14 118.9(3) . .
C14 C15 C10 121.4(4) . .
N3 C17 S3 123.7(2) . .
N3 C17 C9 111.5(3) . 2_655
C9 C17 S3 124.7(2) 2_655 .
C19 C18 S3 122.2(3) . .
C23 C18 S3 120.2(3) . .
C23 C18 C19 117.6(3) . .
F15 C19 C18 120.1(3) . .
F15 C19 C20 118.4(3) . .
C20 C19 C18 121.4(3) . .
F16 C20 C19 118.9(3) . .
F16 C20 C21 120.0(3) . .
C19 C20 C21 121.1(3) . .
C20 C21 C24 117.9(3) . .
C22 C21 C20 117.1(3) . .
C22 C21 C24 125.0(3) . .
F20 C22 C21 120.9(3) . .
F20 C22 C23 117.3(3) . .
C23 C22 C21 121.8(3) . .
F21 C23 C18 120.1(3) . .
F21 C23 C22 118.9(3) . .
C22 C23 C18 121.0(3) . .
F17 C24 C21 110.5(3) . .
F18 C24 C21 111.8(3) . .
F18 C24 F17 108.1(3) . .
F18 C24 F19 107.1(3) . .
F19 C24 C21 112.2(3) . .
F19 C24 F17 107.0(3) . .
C26 C25 B1 125.2(3) . .
C30 C25 C26 114.7(3) . .
C30 C25 B1 120.0(3) . .
F22 C26 C25 121.4(3) . .
F22 C26 C27 115.9(3) . .
C27 C26 C25 122.7(3) . .
F23 C27 C26 120.2(3) . .
F23 C27 C28 119.5(3) . .
C28 C27 C26 120.3(3) . .
F24 C28 C27 119.6(3) . .
F24 C28 C29 121.0(3) . .
C27 C28 C29 119.4(3) . .
F25 C29 C28 120.4(3) . .
F25 C29 C30 120.6(3) . .
C28 C29 C30 119.0(3) . .
F26 C30 C25 119.4(3) . .
F26 C30 C29 116.7(3) . .
C29 C30 C25 123.9(3) . .
O1 B1 O2 109.9(3) . .
O1 B1 C25 106.7(3) . .
O2 B1 C25 108.4(3) . .
O3 B1 O1 112.9(3) . .
O3 B1 O2 109.9(3) . .
O3 B1 C25 109.0(3) . .
F10A C16A C13 104.1(8) . .
F11A C16A C13 114.0(8) . .
F11A C16A F10A 108.7(9) . .
F11A C16A F12A 116.5(10) . .
F12A C16A C13 109.5(8) . .
F12A C16A F10A 102.7(10) . .
F10B C16B C13 113.3(7) . .
F11B C16B C13 115.2(8) . .
F11B C16B F10B 118.9(9) . .
F11B C16B F12B 97.5(10) . .
F12B C16B C13 113.0(8) . .
F12B C16B F10B 95.7(8) . .

loop_
_geom_bond_atom_site_label_1
_geom_bond_atom_site_label_2
_geom_bond_distance
_geom_bond_site_symmetry_2
Co1 N1 2.125(3) .
Co1 N1 2.125(3) 2_655
Co1 N2 1.894(3) .
Co1 N2 1.895(3) 2_655
Co1 N3 1.924(3) .
Co1 N3 1.924(3) 2_655
S1 C1 1.764(3) .
S1 C2 1.769(4) .
S2 C9 1.750(3) .
S2 C10 1.773(3) .
S3 C17 1.759(3) .
S3 C18 1.775(4) .
F1 C3 1.337(4) .
F2 C4 1.342(4) .
F6 C6 1.338(4) .
F7 C7 1.331(4) .
F8 C11 1.345(4) .
F9 C12 1.340(4) .
F13 C14 1.334(4) .
F14 C15 1.342(5) .
F15 C19 1.339(4) .
F16 C20 1.338(4) .
F20 C22 1.345(4) .
F21 C23 1.336(4) .
F22 C26 1.344(4) .
F23 C27 1.343(4) .
F24 C28 1.335(4) .
F25 C29 1.339(4) .
F26 C30 1.350(4) .
O1 N1 1.377(3) .
O1 B1 1.492(4) .
O2 N2 1.362(3) .
O2 B1 1.509(4) .
O3 N3 1.358(3) .
O3 B1 1.488(4) .
N1 C1 1.288(4) .
N2 C9 1.308(4) .
N3 C17 1.305(4) .
C1 C1 1.491(6) 2_655
C2 C3 1.384(5) .
C2 C7 1.380(5) .
C3 C4 1.382(6) .
C4 C5 1.386(6) .
C5 C6 1.384(6) .
C5 C8 1.519(5) .
C6 C7 1.382(5) .
C8 F3 1.328(5) .
C8 F4 1.335(5) .
C8 F5 1.340(5) .
C9 C17 1.462(4) 2_655
C10 C11 1.386(5) .
C10 C15 1.384(5) .
C11 C12 1.383(5) .
C12 C13 1.386(5) .
C13 C14 1.396(6) .
C13 C16A 1.481(12) .
C13 C16B 1.504(12) .
C14 C15 1.381(5) .
C17 C9 1.462(4) 2_655
C18 C19 1.393(5) .
C18 C23 1.389(5) .
C19 C20 1.382(5) .
C20 C21 1.397(5) .
C21 C22 1.393(5) .
C21 C24 1.518(5) .
C22 C23 1.380(5) .
C24 F17 1.340(5) .
C24 F18 1.326(4) .
C24 F19 1.338(4) .
C25 C26 1.396(5) .
C25 C30 1.391(5) .
C25 B1 1.610(5) .
C26 C27 1.381(5) .
C27 C28 1.373(5) .
C28 C29 1.381(5) .
C29 C30 1.382(5) .
C16A F10A 1.405(13) .
C16A F11A 1.308(11) .
C16A F12A 1.376(13) .
C16B F10B 1.357(10) .
C16B F11B 1.288(12) .
C16B F12B 1.351(12) .

loop_
_geom_torsion_atom_site_label_1
_geom_torsion_atom_site_label_2
_geom_torsion_atom_site_label_3
_geom_torsion_atom_site_label_4
_geom_torsion
_geom_torsion_site_symmetry_1
_geom_torsion_site_symmetry_4
Co1 N1 C1 S1 -156.4(2) . .
Co1 N1 C1 C1 17.3(5) . 2_655
Co1 N2 C9 S2 -171.48(18) . .
Co1 N2 C9 C17 3.1(4) . 2_655
Co1 N3 C17 S3 -171.29(17) . .
Co1 N3 C17 C9 9.1(4) . 2_655
S1 C2 C3 F1 4.5(5) . .
S1 C2 C3 C4 -176.2(3) . .
S1 C2 C7 F7 -5.2(5) . .
S1 C2 C7 C6 176.2(3) . .
S2 C10 C11 F8 9.4(5) . .
S2 C10 C11 C12 -170.3(3) . .
S2 C10 C15 F14 -6.6(5) . .
S2 C10 C15 C14 170.7(3) . .
S3 C18 C19 F15 2.8(5) . .
S3 C18 C19 C20 -178.9(3) . .
S3 C18 C23 F21 -2.2(4) . .
S3 C18 C23 C22 178.4(3) . .
F1 C3 C4 F2 0.4(5) . .
F1 C3 C4 C5 -179.3(3) . .
F2 C4 C5 C6 178.7(3) . .
F2 C4 C5 C8 0.0(6) . .
F6 C6 C7 F7 -0.7(6) . .
F6 C6 C7 C2 177.9(3) . .
F8 C11 C12 F9 -1.4(5) . .
F8 C11 C12 C13 179.8(3) . .
F9 C12 C13 C14 -178.4(3) . .
F9 C12 C13 C16A -3.9(7) . .
F9 C12 C13 C16B 2.7(7) . .
F13 C14 C15 F14 -0.6(6) . .
F13 C14 C15 C10 -177.9(3) . .
F15 C19 C20 F16 -0.6(5) . .
F15 C19 C20 C21 178.8(3) . .
F16 C20 C21 C22 -179.2(3) . .
F16 C20 C21 C24 1.4(5) . .
F20 C22 C23 F21 0.2(5) . .
F20 C22 C23 C18 179.6(3) . .
F22 C26 C27 F23 -0.9(5) . .
F22 C26 C27 C28 179.5(3) . .
F23 C27 C28 F24 0.2(5) . .
F23 C27 C28 C29 -178.8(3) . .
F24 C28 C29 F25 -0.2(6) . .
F24 C28 C29 C30 -178.0(3) . .
F25 C29 C30 F26 -1.4(5) . .
F25 C29 C30 C25 179.8(3) . .
O1 N1 C1 S1 1.5(5) . .
O1 N1 C1 C1 175.2(3) . 2_655
O2 N2 C9 S2 -0.5(4) . .
O2 N2 C9 C17 174.1(3) . 2_655
O3 N3 C17 S3 -4.8(4) . .
O3 N3 C17 C9 175.6(3) . 2_655
N1 Co1 N2 O2 49.1(2) . .
N1 Co1 N2 O2 115.9(2) 2_655 .
N1 Co1 N2 C9 -73.8(3) 2_655 .
N1 Co1 N2 C9 -140.6(3) . .
N1 O1 B1 O2 64.9(3) . .
N1 O1 B1 O3 -58.1(3) . .
N1 O1 B1 C25 -177.8(2) . .
N2 Co1 N2 O2 -99.8(2) 2_655 .
N2 Co1 N2 C9 70.5(2) 2_655 .
N2 O2 B1 O1 -61.5(3) . .
N2 O2 B1 O3 63.3(3) . .
N2 O2 B1 C25 -177.8(2) . .
N3 Co1 N2 O2 -169.0(3) 2_655 .
N3 Co1 N2 O2 -32.8(2) . .
N3 Co1 N2 C9 1.3(2) 2_655 .
N3 Co1 N2 C9 137.5(3) . .
N3 O3 B1 O1 59.7(3) . .
N3 O3 B1 O2 -63.4(3) . .
N3 O3 B1 C25 178.0(2) . .
C1 S1 C2 C3 -65.8(3) . .
C1 S1 C2 C7 118.9(3) . .
C2 S1 C1 N1 -21.6(4) . .
C2 S1 C1 C1 164.9(3) . 2_655
C2 C3 C4 F2 -178.9(3) . .
C2 C3 C4 C5 1.3(6) . .
C3 C2 C7 F7 179.3(3) . .
C3 C2 C7 C6 0.7(5) . .
C3 C4 C5 C6 -1.6(6) . .
C3 C4 C5 C8 179.7(4) . .
C4 C5 C6 F6 -177.5(4) . .
C4 C5 C6 C7 1.4(6) . .
C4 C5 C8 F3 -18.6(5) . .
C4 C5 C8 F4 -139.2(4) . .
C4 C5 C8 F5 101.1(5) . .
C5 C6 C7 F7 -179.7(4) . .
C5 C6 C7 C2 -1.0(6) . .
C6 C5 C8 F3 162.8(4) . .
C6 C5 C8 F4 42.1(5) . .
C6 C5 C8 F5 -77.5(5) . .
C7 C2 C3 F1 179.8(3) . .
C7 C2 C3 C4 -0.9(5) . .
C8 C5 C6 F6 1.2(6) . .
C8 C5 C6 C7 -179.8(4) . .
C9 S2 C10 C11 -40.6(3) . .
C9 S2 C10 C15 148.2(3) . .
C10 S2 C9 N2 -50.1(3) . .
C10 S2 C9 C17 135.7(3) . 2_655
C10 C11 C12 F9 178.3(3) . .
C10 C11 C12 C13 -0.5(5) . .
C11 C10 C15 F14 -178.5(3) . .
C11 C10 C15 C14 -1.3(5) . .
C11 C12 C13 C14 0.3(6) . .
C11 C12 C13 C16A 174.8(6) . .
C11 C12 C13 C16B -178.5(5) . .
C12 C13 C14 F13 178.4(3) . .
C12 C13 C14 C15 -0.7(6) . .
C12 C13 C16A F10A 138.6(8) . .
C12 C13 C16A F11A -103.1(8) . .
C12 C13 C16A F12A 29.4(11) . .
C12 C13 C16B F10B 166.5(6) . .
C12 C13 C16B F11B -51.9(10) . .
C12 C13 C16B F12B 59.1(10) . .
C13 C14 C15 F14 178.4(4) . .
C13 C14 C15 C10 1.2(6) . .
C14 C13 C16A F10A -46.8(9) . .
C14 C13 C16A F11A 71.5(9) . .
C14 C13 C16A F12A -156.0(8) . .
C14 C13 C16B F10B -12.2(11) . .
C14 C13 C16B F11B 129.4(8) . .
C14 C13 C16B F12B -119.6(8) . .
C15 C10 C11 F8 -179.4(3) . .
C15 C10 C11 C12 0.9(5) . .
C17 S3 C18 C19 -53.6(3) . .
C17 S3 C18 C23 129.5(3) . .
C18 S3 C17 N3 119.1(3) . .
C18 S3 C17 C9 -61.4(3) . 2_655
C18 C19 C20 F16 -178.9(3) . .
C18 C19 C20 C21 0.5(5) . .
C19 C18 C23 F21 -179.3(3) . .
C19 C18 C23 C22 1.4(5) . .
C19 C20 C21 C22 1.4(5) . .
C19 C20 C21 C24 -178.0(3) . .
C20 C21 C22 F20 179.1(3) . .
C20 C21 C22 C23 -1.9(5) . .
C20 C21 C24 F17 53.9(4) . .
C20 C21 C24 F18 -66.5(4) . .
C20 C21 C24 F19 173.2(3) . .
C21 C22 C23 F21 -178.8(3) . .
C21 C22 C23 C18 0.6(5) . .
C22 C21 C24 F17 -125.5(4) . .
C22 C21 C24 F18 114.2(4) . .
C22 C21 C24 F19 -6.1(5) . .
C23 C18 C19 F15 179.8(3) . .
C23 C18 C19 C20 -1.9(5) . .
C24 C21 C22 F20 -1.6(5) . .
C24 C21 C22 C23 177.4(3) . .
C25 C26 C27 F23 178.3(3) . .
C25 C26 C27 C28 -1.3(6) . .
C26 C25 C30 F26 -177.0(3) . .
C26 C25 C30 C29 1.8(5) . .
C26 C25 B1 O1 111.9(3) . .
C26 C25 B1 O2 -129.8(3) . .
C26 C25 B1 O3 -10.3(4) . .
C26 C27 C28 F24 179.8(3) . .
C26 C27 C28 C29 0.8(6) . .
C27 C28 C29 F25 178.8(3) . .
C27 C28 C29 C30 0.9(6) . .
C28 C29 C30 F26 176.5(3) . .
C28 C29 C30 C25 -2.3(6) . .
C30 C25 C26 F22 179.2(3) . .
C30 C25 C26 C27 0.0(5) . .
C30 C25 B1 O1 -65.6(4) . .
C30 C25 B1 O2 52.7(4) . .
C30 C25 B1 O3 172.2(3) . .
B1 O1 N1 Co1 -5.2(3) . .
B1 O1 N1 C1 -162.8(3) . .
B1 O2 N2 Co1 -8.0(3) . .
B1 O2 N2 C9 -178.4(3) . .
B1 O3 N3 Co1 9.1(3) . .
B1 O3 N3 C17 -156.4(3) . .
B1 C25 C26 F22 1.6(5) . .
B1 C25 C26 C27 -177.6(3) . .
B1 C25 C30 F26 0.8(5) . .
B1 C25 C30 C29 179.6(3) . .
C16A C13 C14 F13 3.1(7) . .
C16A C13 C14 C15 -175.9(5) . .
C16A C13 C16B F10B -36(2) . .
C16A C13 C16B F11B 106(3) . .
C16A C13 C16B F12B -143(3) . .
C16B C13 C14 F13 -3.0(8) . .
C16B C13 C14 C15 178.0(6) . .
C16B C13 C16A F10A 113(3) . .
C16B C13 C16A F11A -129(3) . .
C16B C13 C16A F12A 4(2) . .
